data_7036302
loop_
_publ_author_name
'Rillema, D. Paul'
'Stoyanov, Stanislav R.'
'Cruz, Arvin J.'
'Nguyen, Huy'
'Moore, Curtis'
'Huang, Wei'
'Siam, Khamis'
'Jehan, Ali'
'KomReddy, Venugopal'

_publ_section_title
;
 HOMO-LUMO energy gap control in platinum(ii) biphenyl complexes
 containing 2,2'-bipyridine ligands.
;
_journal_issue 39
_journal_name_full 'Dalton transactions (Cambridge, England : 2003)'
_journal_page_first 17075
_journal_page_last 17090
_journal_paper_doi 10.1039/c5dt01891a
_journal_volume 44
_journal_year 2015
_chemical_formula_moiety 'C28 H24 N2 O4 Pt'
_chemical_formula_sum 'C28 H24 N2 O4 Pt'
_chemical_formula_weight 647.58
_chemical_name_systematic (2,2'-biphenyl)(4,4'-diethylester-2,2'-dipyridyl)platinum(II)
_space_group_crystal_system monoclinic
_space_group_IT_number 15
_space_group_name_Hall '-C 2yc'
_space_group_name_H-M_alt 'C 1 2/c 1'
_symmetry_space_group_name_Hall '-C 2yc'
_symmetry_space_group_name_H-M 'C 1 2/c 1'
_atom_sites_solution_hydrogens geom
_atom_sites_solution_primary direct
_atom_sites_solution_secondary difmap
_audit_creation_date 2015-02-05
_audit_creation_method
;
Olex2 1.2-beta
(compiled 2015.01.26 svn.r3150 for OlexSys, GUI svn.r4998)
;
_audit_update_record
;
2015-05-19 deposited with the CCDC.
2015-08-27 downloaded from the CCDC.
;
_cell_angle_alpha 90
_cell_angle_beta 105.466(3)
_cell_angle_gamma 90
_cell_formula_units_Z 8
_cell_length_a 22.3019(11)
_cell_length_b 7.1519(4)
_cell_length_c 31.0906(15)
_cell_measurement_reflns_used 9995
_cell_measurement_temperature 150
_cell_measurement_theta_max 27.537
_cell_measurement_theta_min 2.870
_cell_volume 4779.4(4)
_computing_cell_refinement 'SAINT v7.23A (Bruker, 2003)'
_computing_data_collection 'APEX2(Bruker, 2006)'
_computing_data_reduction 'SAINT v7.23A (Bruker, 2003)'
_computing_molecular_graphics 'Olex2 (Dolomanov et al., 2009)'
_computing_publication_material 'Olex2 (Dolomanov et al., 2009)'
_computing_structure_refinement 'ShelXL (Sheldrick, 2008)'
_computing_structure_solution 'ShelXS (Sheldrick, 2006)'
_diffrn_ambient_temperature 150
_diffrn_detector 'Bruker APEX-II CCD'
_diffrn_detector_area_resol_mean 7.9
_diffrn_detector_type 'CCD Area Detector'
_diffrn_measured_fraction_theta_full 0.998
_diffrn_measured_fraction_theta_max 0.995
_diffrn_measurement_device 'Kappa Four-Circle Diffractometer'
_diffrn_measurement_device_type 'Bruker X8 APEX II'
_diffrn_measurement_method '\w and \f scans'
_diffrn_radiation_monochromator graphite
_diffrn_radiation_probe x-ray
_diffrn_radiation_type MoK\a
_diffrn_radiation_wavelength 0.71073
_diffrn_reflns_av_R_equivalents 0.0420
_diffrn_reflns_av_unetI/netI 0.0220
_diffrn_reflns_laue_measured_fraction_full 0.998
_diffrn_reflns_laue_measured_fraction_max 0.995
_diffrn_reflns_limit_h_max 28
_diffrn_reflns_limit_h_min -28
_diffrn_reflns_limit_k_max 9
_diffrn_reflns_limit_k_min -9
_diffrn_reflns_limit_l_max 40
_diffrn_reflns_limit_l_min -40
_diffrn_reflns_number 57478
_diffrn_reflns_point_group_measured_fraction_full 0.998
_diffrn_reflns_point_group_measured_fraction_max 0.995
_diffrn_reflns_theta_full 25.000
_diffrn_reflns_theta_max 27.553
_diffrn_reflns_theta_min 3.021
_diffrn_source 'sealed tube'
_diffrn_source_type fine-focus
_exptl_absorpt_coefficient_mu 5.910
_exptl_absorpt_correction_T_max 0.0949
_exptl_absorpt_correction_T_min 0.0372
_exptl_absorpt_correction_type multi-scan
_exptl_absorpt_process_details
;
SADABS-2014/5 (Bruker,2014/5) was used for absorption correction.
wR2(int) was 0.1495 before and 0.0545 after correction.
The Ratio of minimum to maximum transmission is 0.3920.
The \l/2 correction factor is Not present.
;
_exptl_crystal_colour 'Dark Violet'
_exptl_crystal_colour_modifier dark
_exptl_crystal_colour_primary violet
_exptl_crystal_density_diffrn 1.800
_exptl_crystal_description plate
_exptl_crystal_F_000 2528
_exptl_crystal_size_max 0.33
_exptl_crystal_size_mid 0.25
_exptl_crystal_size_min 0.18
_refine_diff_density_max 1.294
_refine_diff_density_min -2.364
_refine_diff_density_rms 0.109
_refine_ls_extinction_method none
_refine_ls_goodness_of_fit_ref 1.149
_refine_ls_hydrogen_treatment constr
_refine_ls_matrix_type full
_refine_ls_number_parameters 318
_refine_ls_number_reflns 5502
_refine_ls_number_restraints 0
_refine_ls_restrained_S_all 1.149
_refine_ls_R_factor_all 0.0288
_refine_ls_R_factor_gt 0.0250
_refine_ls_shift/su_max 0.001
_refine_ls_shift/su_mean 0.000
_refine_ls_structure_factor_coef Fsqd
_refine_ls_weighting_details 'w=1/[\s^2^(Fo^2^)+(0.0236P)^2^+17.8373P] where P=(Fo^2^+2Fc^2^)/3'
_refine_ls_weighting_scheme calc
_refine_ls_wR_factor_gt 0.0585
_refine_ls_wR_factor_ref 0.0599
_reflns_Friedel_coverage 0.000
_reflns_number_gt 4998
_reflns_number_total 5502
_reflns_threshold_expression 'I > 2\s(I)'
_cod_data_source_file c5dt01891a2.cif
_cod_data_source_block WW0010
_cod_depositor_comments
;
The following automatic conversions were performed:

'_diffrn_radiation_probe' value 'X-ray' changed to 'x-ray' according
to
/usr/data/users/saulius/crontab/automatic-downloads/rss-feeds/RSC/lib/dictionaries/cif_core.dic
dictionary named 'cif_core.dic' version 2.4.2 from 2011-04-26.

'_exptl_crystal_colour_modifier' value 'Dark' changed to 'dark'
according to
/usr/data/users/saulius/crontab/automatic-downloads/rss-feeds/RSC/lib/dictionaries/cif_core.dic
dictionary named 'cif_core.dic' version 2.4.2 from 2011-04-26.

'_exptl_crystal_colour_primary' value 'Violet' changed to 'violet'
according to
/usr/data/users/saulius/crontab/automatic-downloads/rss-feeds/RSC/lib/dictionaries/cif_core.dic
dictionary named 'cif_core.dic' version 2.4.2 from 2011-04-26.

Automatic conversion script
Id: cif_fix_values 3271 2015-04-21 07:52:19Z andrius 

 Adding full bibliography for 7036300--7036302.cif.
;
_cod_database_code 7036302
_shelx_space_group_comment
;
The symmetry employed for this shelxl refinement is uniquely defined
by the following loop, which should always be used as a source of
symmetry information in preference to the above space-group names.
They are only intended as comments.
;
_shelx_estimated_absorpt_t_max 0.416
_shelx_estimated_absorpt_t_min 0.246
_olex2_refinement_description
;
1. Fixed Uiso
 At 1.2 times of:
  All C(H) groups, All C(H,H) groups
 At 1.5 times of:
  All C(H,H,H) groups
2.a Secondary CH2 refined with riding coordinates:
 C14(H14A,H14B), C17(H17A,H17B)
2.b Aromatic/amide H refined with riding coordinates:
 C3(H3), C4(H4), C6(H6), C9(H9), C11(H11), C12(H12), C19(H19), C20(H20),
 C21(H21), C22(H22), C25(H25), C26(H26), C27(H27), C28(H28)
2.c Idealised Me refined as rotating group:
 C15(H15A,H15B,H15C), C18(H18A,H18B,H18C)
;
_shelx_shelxl_version_number 2014/7
_olex2_submission_special_instructions 'No special instructions were received'

loop_
_space_group_symop_operation_xyz
'x, y, z'
'-x, y, -z+1/2'
'x+1/2, y+1/2, z'
'-x+1/2, y+1/2, -z+1/2'
'-x, -y, -z'
'x, -y, z-1/2'
'-x+1/2, -y+1/2, -z'
'x+1/2, -y+1/2, z-1/2'

loop_
_atom_site_label
_atom_site_type_symbol
_atom_site_fract_x
_atom_site_fract_y
_atom_site_fract_z
_atom_site_U_iso_or_equiv
_atom_site_adp_type
_atom_site_occupancy
_atom_site_site_symmetry_order
_atom_site_calc_flag
_atom_site_refinement_flags_posn
C1 C 0.21429(17) 0.3195(5) 0.16414(11) 0.0261(7) Uani 1 1 d .
C2 C 0.12455(17) 0.2242(5) 0.19823(12) 0.0263(7) Uani 1 1 d .
C3 C 0.35630(17) 0.2180(5) 0.24234(12) 0.0258(7) Uani 1 1 d .
H3 H 0.3471 0.2111 0.2107 0.031 Uiso 1 1 calc R
C4 C 0.41560(16) 0.1760(5) 0.26677(11) 0.0263(7) Uani 1 1 d .
H4 H 0.4465 0.1426 0.2522 0.032 Uiso 1 1 calc R
C5 C 0.42986(16) 0.1830(5) 0.31286(11) 0.0241(7) Uani 1 1 d .
C6 C 0.38270(16) 0.2300(5) 0.33245(11) 0.0232(7) Uani 1 1 d .
H6 H 0.3906 0.2332 0.3640 0.028 Uiso 1 1 calc R
C7 C 0.32465(16) 0.2718(4) 0.30583(11) 0.0208(6) Uani 1 1 d .
C8 C 0.27243(15) 0.3149(5) 0.32489(11) 0.0217(7) Uani 1 1 d .
C9 C 0.28194(15) 0.3639(5) 0.36937(10) 0.0221(6) Uani 1 1 d .
H9 H 0.3229 0.3708 0.3886 0.027 Uiso 1 1 calc R
C10 C 0.23107(16) 0.4025(5) 0.38538(11) 0.0242(7) Uani 1 1 d .
C11 C 0.17259(16) 0.3956(5) 0.35626(11) 0.0261(7) Uani 1 1 d .
H11 H 0.1370 0.4244 0.3663 0.031 Uiso 1 1 calc R
C12 C 0.16628(16) 0.3463(5) 0.31239(11) 0.0253(7) Uani 1 1 d .
H12 H 0.1257 0.3429 0.2926 0.030 Uiso 1 1 calc R
C13 C 0.49374(16) 0.1392(5) 0.34049(12) 0.0281(7) Uani 1 1 d .
C14 C 0.55629(16) 0.1006(6) 0.41431(12) 0.0336(8) Uani 1 1 d .
H14A H 0.5883 0.1909 0.4108 0.040 Uiso 1 1 calc R
H14B H 0.5695 -0.0267 0.4083 0.040 Uiso 1 1 calc R
C15 C 0.5481(2) 0.1116(8) 0.46068(13) 0.0467(11) Uani 1 1 d .
H15A H 0.5322 0.2355 0.4654 0.070 Uiso 1 1 calc GR
H15B H 0.5882 0.0907 0.4825 0.070 Uiso 1 1 calc GR
H15C H 0.5184 0.0158 0.4643 0.070 Uiso 1 1 calc GR
C16 C 0.23890(16) 0.4515(5) 0.43351(11) 0.0260(7) Uani 1 1 d .
C17 C 0.31082(19) 0.4705(6) 0.50470(12) 0.0366(9) Uani 1 1 d .
H17A H 0.2812 0.4062 0.5184 0.044 Uiso 1 1 calc R
H17B H 0.3075 0.6069 0.5089 0.044 Uiso 1 1 calc R
C18 C 0.3759(2) 0.4048(8) 0.52555(14) 0.0540(12) Uani 1 1 d .
H18A H 0.3784 0.2698 0.5209 0.081 Uiso 1 1 calc GR
H18B H 0.3871 0.4316 0.5576 0.081 Uiso 1 1 calc GR
H18C H 0.4046 0.4700 0.5118 0.081 Uiso 1 1 calc GR
C19 C 0.26366(18) 0.3880(5) 0.14889(12) 0.0287(7) Uani 1 1 d .
H19 H 0.3024 0.4128 0.1698 0.034 Uiso 1 1 calc R
C20 C 0.25739(19) 0.4210(5) 0.10356(12) 0.0342(8) Uani 1 1 d .
H20 H 0.2922 0.4630 0.0940 0.041 Uiso 1 1 calc R
C21 C 0.2011(2) 0.3930(6) 0.07265(12) 0.0387(9) Uani 1 1 d .
H21 H 0.1971 0.4142 0.0418 0.046 Uiso 1 1 calc R
C22 C 0.1505(2) 0.3336(6) 0.08686(12) 0.0364(9) Uani 1 1 d .
H22 H 0.1113 0.3178 0.0658 0.044 Uiso 1 1 calc R
C23 C 0.15683(18) 0.2967(5) 0.13196(12) 0.0291(8) Uani 1 1 d .
C24 C 0.10628(18) 0.2378(5) 0.15081(12) 0.0291(8) Uani 1 1 d .
C25 C 0.0462(2) 0.1912(6) 0.12636(13) 0.0381(9) Uani 1 1 d .
H25 H 0.0350 0.2024 0.0948 0.046 Uiso 1 1 calc R
C26 C 0.00256(18) 0.1286(6) 0.14759(14) 0.0380(9) Uani 1 1 d .
H26 H -0.0385 0.0990 0.1308 0.046 Uiso 1 1 calc R
C27 C 0.01952(18) 0.1100(6) 0.19329(13) 0.0345(8) Uani 1 1 d .
H27 H -0.0100 0.0663 0.2081 0.041 Uiso 1 1 calc R
C28 C 0.07978(17) 0.1549(6) 0.21813(12) 0.0303(8) Uani 1 1 d .
H28 H 0.0907 0.1378 0.2496 0.036 Uiso 1 1 calc R
N1 N 0.31038(14) 0.2685(4) 0.26076(9) 0.0217(6) Uani 1 1 d .
N2 N 0.21508(13) 0.3027(4) 0.29634(9) 0.0213(6) Uani 1 1 d .
O1 O 0.53718(11) 0.1038(4) 0.32575(8) 0.0362(6) Uani 1 1 d .
O2 O 0.49692(11) 0.1450(4) 0.38396(8) 0.0294(5) Uani 1 1 d .
O3 O 0.19740(12) 0.5023(4) 0.44870(8) 0.0369(6) Uani 1 1 d .
O4 O 0.29731(11) 0.4256(4) 0.45765(8) 0.0298(6) Uani 1 1 d .
Pt1 Pt 0.21412(2) 0.27833(2) 0.22795(2) 0.02142(5) Uani 1 1 d .

loop_
_atom_site_aniso_label
_atom_site_aniso_U_11
_atom_site_aniso_U_22
_atom_site_aniso_U_33
_atom_site_aniso_U_23
_atom_site_aniso_U_13
_atom_site_aniso_U_12
C1 0.0363(19) 0.0198(17) 0.0211(16) -0.0010(13) 0.0058(14) 0.0062(14)
C2 0.0272(18) 0.0260(17) 0.0231(16) -0.0002(13) 0.0021(14) 0.0081(14)
C3 0.0311(18) 0.0248(17) 0.0224(16) -0.0026(13) 0.0089(14) -0.0013(14)
C4 0.0287(18) 0.0263(18) 0.0269(17) -0.0015(14) 0.0125(15) 0.0012(14)
C5 0.0240(17) 0.0238(17) 0.0241(16) -0.0013(13) 0.0055(14) 0.0000(13)
C6 0.0248(17) 0.0252(17) 0.0196(15) 0.0013(13) 0.0058(14) 0.0024(13)
C7 0.0235(16) 0.0185(15) 0.0198(15) -0.0018(12) 0.0047(13) -0.0046(13)
C8 0.0222(16) 0.0197(17) 0.0238(16) 0.0025(12) 0.0074(13) 0.0022(13)
C9 0.0223(16) 0.0233(17) 0.0195(15) 0.0013(13) 0.0033(13) 0.0016(13)
C10 0.0271(17) 0.0242(17) 0.0215(16) 0.0016(13) 0.0066(14) 0.0025(14)
C11 0.0252(17) 0.0315(19) 0.0225(16) 0.0027(14) 0.0078(14) 0.0056(14)
C12 0.0220(16) 0.0276(17) 0.0248(16) 0.0025(14) 0.0034(13) 0.0043(14)
C13 0.0283(18) 0.0296(19) 0.0268(17) 0.0019(14) 0.0081(15) 0.0024(15)
C14 0.0235(18) 0.049(2) 0.0261(18) 0.0025(16) 0.0026(15) 0.0066(16)
C15 0.040(2) 0.072(3) 0.0243(19) -0.003(2) 0.0028(17) 0.010(2)
C16 0.0275(18) 0.0281(18) 0.0218(16) 0.0023(13) 0.0051(14) 0.0013(14)
C17 0.044(2) 0.044(2) 0.0186(17) -0.0037(15) 0.0029(16) 0.0024(18)
C18 0.049(3) 0.070(3) 0.032(2) -0.003(2) -0.009(2) 0.007(2)
C19 0.037(2) 0.0242(18) 0.0241(17) -0.0003(14) 0.0061(15) 0.0038(15)
C20 0.048(2) 0.031(2) 0.0262(18) 0.0006(15) 0.0137(17) -0.0002(17)
C21 0.054(3) 0.040(2) 0.0198(17) 0.0023(15) 0.0067(17) 0.0028(19)
C22 0.044(2) 0.038(2) 0.0213(17) 0.0002(16) -0.0004(16) 0.0026(18)
C23 0.039(2) 0.0233(18) 0.0234(17) -0.0013(13) 0.0048(15) 0.0043(15)
C24 0.034(2) 0.0240(18) 0.0276(18) -0.0020(14) 0.0049(16) 0.0036(15)
C25 0.039(2) 0.040(2) 0.0282(19) 0.0017(16) -0.0027(17) 0.0074(18)
C26 0.0276(19) 0.041(2) 0.039(2) -0.0032(18) -0.0025(17) 0.0023(17)
C27 0.0288(19) 0.037(2) 0.035(2) -0.0032(17) 0.0047(16) 0.0019(16)
C28 0.0291(19) 0.0334(19) 0.0262(17) -0.0022(15) 0.0036(15) 0.0029(16)
N1 0.0267(14) 0.0172(13) 0.0217(13) -0.0009(10) 0.0073(12) 0.0010(11)
N2 0.0217(14) 0.0215(14) 0.0193(13) 0.0020(10) 0.0029(11) 0.0016(11)
O1 0.0265(13) 0.0545(18) 0.0291(13) 0.0035(12) 0.0101(11) 0.0105(12)
O2 0.0229(12) 0.0427(15) 0.0218(12) 0.0004(11) 0.0046(10) 0.0070(11)
O3 0.0296(14) 0.0572(18) 0.0255(13) -0.0037(12) 0.0099(11) 0.0077(13)
O4 0.0280(13) 0.0412(15) 0.0181(11) -0.0018(10) 0.0026(10) 0.0045(11)
Pt1 0.02424(8) 0.02128(8) 0.01765(7) -0.00033(5) 0.00368(5) 0.00234(5)

loop_
_atom_type_symbol
_atom_type_description
_atom_type_scat_dispersion_real
_atom_type_scat_dispersion_imag
_atom_type_scat_source
C C 0.0033 0.0016 'International Tables Vol C Tables 4.2.6.8 and 6.1.1.4'
H H 0.0000 0.0000 'International Tables Vol C Tables 4.2.6.8 and 6.1.1.4'
N N 0.0061 0.0033 'International Tables Vol C Tables 4.2.6.8 and 6.1.1.4'
O O 0.0106 0.0060 'International Tables Vol C Tables 4.2.6.8 and 6.1.1.4'
Pt Pt -1.7033 8.3905 'International Tables Vol C Tables 4.2.6.8 and 6.1.1.4'

loop_
_geom_angle_atom_site_label_1
_geom_angle_atom_site_label_2
_geom_angle_atom_site_label_3
_geom_angle
C19 C1 C23 116.7(3)
C19 C1 Pt1 126.6(3)
C23 C1 Pt1 116.4(3)
C24 C2 Pt1 116.0(3)
C28 C2 C24 116.2(3)
C28 C2 Pt1 127.4(3)
C4 C3 H3 118.2
N1 C3 H3 118.2
N1 C3 C4 123.5(3)
C3 C4 H4 120.4
C3 C4 C5 119.2(3)
C5 C4 H4 120.4
C4 C5 C6 118.1(3)
C4 C5 C13 120.7(3)
C6 C5 C13 121.2(3)
C5 C6 H6 120.3
C7 C6 C5 119.4(3)
C7 C6 H6 120.3
C6 C7 C8 121.6(3)
N1 C7 C6 123.1(3)
N1 C7 C8 115.3(3)
C9 C8 C7 121.8(3)
N2 C8 C7 115.7(3)
N2 C8 C9 122.5(3)
C8 C9 H9 120.4
C10 C9 C8 119.2(3)
C10 C9 H9 120.4
C9 C10 C16 121.1(3)
C11 C10 C9 118.7(3)
C11 C10 C16 120.2(3)
C10 C11 H11 120.4
C10 C11 C12 119.3(3)
C12 C11 H11 120.4
C11 C12 H12 118.5
N2 C12 C11 123.0(3)
N2 C12 H12 118.5
O1 C13 C5 124.7(3)
O1 C13 O2 124.1(3)
O2 C13 C5 111.2(3)
H14A C14 H14B 108.6
C15 C14 H14A 110.3
C15 C14 H14B 110.3
O2 C14 H14A 110.3
O2 C14 H14B 110.3
O2 C14 C15 106.9(3)
C14 C15 H15A 109.5
C14 C15 H15B 109.5
C14 C15 H15C 109.5
H15A C15 H15B 109.5
H15A C15 H15C 109.5
H15B C15 H15C 109.5
O3 C16 C10 124.4(3)
O3 C16 O4 124.1(3)
O4 C16 C10 111.5(3)
H17A C17 H17B 108.6
C18 C17 H17A 110.4
C18 C17 H17B 110.4
O4 C17 H17A 110.4
O4 C17 H17B 110.4
O4 C17 C18 106.5(3)
C17 C18 H18A 109.5
C17 C18 H18B 109.5
C17 C18 H18C 109.5
H18A C18 H18B 109.5
H18A C18 H18C 109.5
H18B C18 H18C 109.5
C1 C19 H19 119.2
C1 C19 C20 121.6(4)
C20 C19 H19 119.2
C19 C20 H20 119.8
C21 C20 C19 120.4(4)
C21 C20 H20 119.8
C20 C21 H21 120.3
C20 C21 C22 119.4(3)
C22 C21 H21 120.3
C21 C22 H22 119.8
C21 C22 C23 120.4(4)
C23 C22 H22 119.8
C1 C23 C24 113.6(3)
C22 C23 C1 121.3(4)
C22 C23 C24 125.0(4)
C2 C24 C23 113.3(3)
C25 C24 C2 121.1(4)
C25 C24 C23 125.6(4)
C24 C25 H25 119.6
C26 C25 C24 120.8(4)
C26 C25 H25 119.6
C25 C26 H26 120.4
C27 C26 C25 119.2(4)
C27 C26 H26 120.4
C26 C27 H27 119.8
C26 C27 C28 120.5(4)
C28 C27 H27 119.8
C2 C28 H28 118.9
C27 C28 C2 122.2(3)
C27 C28 H28 118.9
C3 N1 C7 116.7(3)
C3 N1 Pt1 126.2(2)
C7 N1 Pt1 115.3(2)
C8 N2 Pt1 114.7(2)
C12 N2 C8 117.2(3)
C12 N2 Pt1 126.5(2)
C13 O2 C14 116.6(3)
C16 O4 C17 116.6(3)
C1 Pt1 N1 102.25(13)
C1 Pt1 N2 166.84(13)
C2 Pt1 C1 80.61(15)
C2 Pt1 N1 166.93(13)
C2 Pt1 N2 102.70(13)
N1 Pt1 N2 77.44(10)

loop_
_geom_bond_atom_site_label_1
_geom_bond_atom_site_label_2
_geom_bond_distance
C1 C19 1.398(5)
C1 C23 1.409(5)
C1 Pt1 2.006(3)
C2 C24 1.424(5)
C2 C28 1.398(5)
C2 Pt1 2.002(4)
C3 H3 0.9500
C3 C4 1.371(5)
C3 N1 1.349(4)
C4 H4 0.9500
C4 C5 1.383(5)
C5 C6 1.390(5)
C5 C13 1.488(5)
C6 H6 0.9500
C6 C7 1.371(5)
C7 C8 1.473(4)
C7 N1 1.352(4)
C8 C9 1.387(4)
C8 N2 1.351(4)
C9 H9 0.9500
C9 C10 1.383(4)
C10 C11 1.376(5)
C10 C16 1.501(5)
C11 H11 0.9500
C11 C12 1.379(5)
C12 H12 0.9500
C12 N2 1.349(4)
C13 O1 1.204(4)
C13 O2 1.335(4)
C14 H14A 0.9900
C14 H14B 0.9900
C14 C15 1.503(5)
C14 O2 1.442(4)
C15 H15A 0.9800
C15 H15B 0.9800
C15 H15C 0.9800
C16 O3 1.202(4)
C16 O4 1.332(4)
C17 H17A 0.9900
C17 H17B 0.9900
C17 C18 1.498(6)
C17 O4 1.449(4)
C18 H18A 0.9800
C18 H18B 0.9800
C18 H18C 0.9800
C19 H19 0.9500
C19 C20 1.399(5)
C20 H20 0.9500
C20 C21 1.377(6)
C21 H21 0.9500
C21 C22 1.384(6)
C22 H22 0.9500
C22 C23 1.397(5)
C23 C24 1.464(5)
C24 C25 1.393(6)
C25 H25 0.9500
C25 C26 1.388(6)
C26 H26 0.9500
C26 C27 1.376(5)
C27 H27 0.9500
C27 C28 1.397(5)
C28 H28 0.9500
N1 Pt1 2.118(3)
N2 Pt1 2.128(3)
